data_8105873
loop_
_publ_author_name
'Said, Musa A.'
'Hughes, David L.'
'Almutairi, Saud M.'
'Aouad, Mohamed Reda'
'Messali, Mouslim'

_publ_section_title
;
 Crystal structure of 1-nonylpyridazin-1-ium iodide, C13H23N2I
;
_journal_issue 5
_journal_name_full 'Zeitschrift f\"ur Kristallographie - New Crystal Structures'
_journal_page_first 857
_journal_page_last 859
_journal_paper_doi 10.1515/ncrs-2019-0024
_journal_volume 234
_journal_year 2019
_chemical_formula_moiety 'C13 H23 N2, I'
_chemical_formula_structural 'n-nonyl-pyridazinium iodide'
_chemical_formula_sum 'C13 H23 I N2'
_chemical_formula_weight 334.23
_space_group_crystal_system triclinic
_space_group_IT_number 2
_space_group_name_Hall '-P 1'
_space_group_name_H-M_alt 'P -1'
_atom_sites_solution_hydrogens geom
_atom_sites_solution_primary dual
_atom_sites_solution_secondary difmap
_cell_angle_alpha 83.341(4)
_cell_angle_beta 89.534(4)
_cell_angle_gamma 82.491(4)
_cell_formula_units_Z 2
_cell_length_a 5.6693(3)
_cell_length_b 8.9457(4)
_cell_length_c 16.2919(7)
_cell_measurement_reflns_used 3176
_cell_measurement_temperature 293(2)
_cell_measurement_theta_max 22.3900
_cell_measurement_theta_min 3.2070
_cell_volume 813.63(7)
_computing_cell_refinement
;
CrysAlisPro, Agilent Technologies, Version 1.171.37.35 
;
_computing_data_collection
;
CrysAlisPro, Agilent Technologies, Version 1.171.37.35 
;
_computing_data_reduction
;
CrysAlisPro, Agilent Technologies, Version 1.171.37.35
;
_computing_molecular_graphics 'ORTEP (Johnson, 1976 and Farrugia, 2012)'
_computing_publication_material 'SHELXL-2014/7 (Sheldrick, 2015b) and WINGX (Farrugia, 2012)'
_computing_structure_refinement 'SHELXL-2014/7 (Sheldrick, 2015b)'
_computing_structure_solution 'SHELXT (Sheldrick, 2015a)'
_diffrn_ambient_temperature 293(1)
_diffrn_detector_area_resol_mean 16.0050
_diffrn_measured_fraction_theta_full 0.998
_diffrn_measured_fraction_theta_max 0.998
_diffrn_measurement_device_type 'Oxford Diffraction Xcalibur 3/Sapphire3 CCD'
_diffrn_measurement_method 'Thin slice \f and \w scans'
_diffrn_radiation_monochromator graphite
_diffrn_radiation_source 'Enhance (Mo) X-ray Source'
_diffrn_radiation_type Mo-K\a
_diffrn_radiation_wavelength 0.71073
_diffrn_reflns_av_R_equivalents 0.0587
_diffrn_reflns_av_unetI/netI 0.0526
_diffrn_reflns_Laue_measured_fraction_full 0.998
_diffrn_reflns_Laue_measured_fraction_max 0.998
_diffrn_reflns_limit_h_max 6
_diffrn_reflns_limit_h_min -6
_diffrn_reflns_limit_k_max 10
_diffrn_reflns_limit_k_min -10
_diffrn_reflns_limit_l_max 19
_diffrn_reflns_limit_l_min -19
_diffrn_reflns_number 10743
_diffrn_reflns_point_group_measured_fraction_full 0.998
_diffrn_reflns_point_group_measured_fraction_max 0.998
_diffrn_reflns_theta_full 24.995
_diffrn_reflns_theta_max 24.995
_diffrn_reflns_theta_min 3.611
_exptl_absorpt_coefficient_mu 1.950
_exptl_absorpt_correction_T_max 1.000
_exptl_absorpt_correction_T_min 0.704
_exptl_absorpt_correction_type multi-scan
_exptl_absorpt_process_details
;
 CrysAlisPro, Agilent Technologies, Version 1.171.37.35 
 Empirical absorption correction using spherical harmonics,
  implemented in SCALE3 ABSPACK scaling algorithm.
;
_exptl_crystal_colour 'pale yellow'
_exptl_crystal_density_diffrn 1.364
_exptl_crystal_description prism
_exptl_crystal_F_000 336
_exptl_crystal_size_max 0.22
_exptl_crystal_size_mid 0.06
_exptl_crystal_size_min 0.04
_refine_diff_density_max 0.592
_refine_diff_density_min -0.415
_refine_diff_density_rms 0.074
_refine_ls_extinction_coef .
_refine_ls_extinction_method none
_refine_ls_goodness_of_fit_ref 1.048
_refine_ls_hydrogen_treatment constr
_refine_ls_matrix_type full
_refine_ls_number_parameters 145
_refine_ls_number_reflns 2866
_refine_ls_number_restraints 0
_refine_ls_restrained_S_all 1.048
_refine_ls_R_factor_all 0.0597
_refine_ls_R_factor_gt 0.0446
_refine_ls_shift/su_max 0.001
_refine_ls_shift/su_mean 0.000
_refine_ls_structure_factor_coef Fsqd
_refine_ls_weighting_details 'w=1/[\s^2^(Fo^2^)+(0.0330P)^2^] where P=(Fo^2^+2Fc^2^)/3'
_refine_ls_weighting_scheme calc
_refine_ls_wR_factor_gt 0.0823
_refine_ls_wR_factor_ref 0.0873
_reflns_Friedel_coverage 0.000
_reflns_Friedel_fraction_full .
_reflns_Friedel_fraction_max .
_reflns_number_gt 2345
_reflns_number_total 2866
_reflns_threshold_expression 'I > 2\s(I)'
_cod_data_source_file suppl_ncrs-2019-0024_suppl.cif
_cod_data_source_block musa37
_cod_database_code 8105873
_shelx_space_group_comment
;
The symmetry employed for this shelxl refinement is uniquely defined
by the following loop, which should always be used as a source of
symmetry information in preference to the above space-group names.
They are only intended as comments.
;
_publcif_funding_html
;
;

loop_
_space_group_symop_operation_xyz
'x, y, z'
'-x, -y, -z'

loop_
_atom_site_label
_atom_site_type_symbol
_atom_site_fract_x
_atom_site_fract_y
_atom_site_fract_z
_atom_site_U_iso_or_equiv
_atom_site_adp_type
_atom_site_occupancy
_atom_site_site_symmetry_order
_atom_site_calc_flag
_atom_site_refinement_flags_posn
_atom_site_refinement_flags_adp
_atom_site_refinement_flags_occupancy
_atom_site_disorder_assembly
_atom_site_disorder_group
I I 0.11316(6) 0.74147(3) 0.42796(2) 0.06645(16) Uani 1 1 d . . . . .
N1 N 0.3798(7) 0.6652(4) 0.6368(2) 0.0559(10) Uani 1 1 d . . . . .
N2 N 0.2229(7) 0.7671(4) 0.6679(3) 0.0639(11) Uani 1 1 d . . . . .
C3 C 0.2714(10) 0.9060(6) 0.6580(3) 0.0751(15) Uani 1 1 d . . . . .
H3 H 0.1651 0.9803 0.6789 0.090 Uiso 1 1 calc R U . . .
C4 C 0.4726(10) 0.9501(6) 0.6180(3) 0.0725(15) Uani 1 1 d . . . . .
H4 H 0.5005 1.0509 0.6124 0.087 Uiso 1 1 calc R U . . .
C5 C 0.6252(9) 0.8435(7) 0.5878(3) 0.0702(14) Uani 1 1 d . . . . .
H5 H 0.7635 0.8676 0.5613 0.084 Uiso 1 1 calc R U . . .
C6 C 0.5710(9) 0.6964(6) 0.5972(3) 0.0651(13) Uani 1 1 d . . . . .
H6 H 0.6706 0.6200 0.5754 0.078 Uiso 1 1 calc R U . . .
C11 C 0.3125(10) 0.5107(5) 0.6461(3) 0.0749(15) Uani 1 1 d . . . . .
H11A H 0.4314 0.4441 0.6199 0.090 Uiso 1 1 calc R U . . .
H11B H 0.1618 0.5119 0.6180 0.090 Uiso 1 1 calc R U . . .
C12 C 0.2904(11) 0.4490(7) 0.7349(4) 0.0850(17) Uani 1 1 d . . . . .
H12A H 0.2360 0.3502 0.7376 0.102 Uiso 1 1 calc R U . . .
H12B H 0.1708 0.5156 0.7608 0.102 Uiso 1 1 calc R U . . .
C13 C 0.5189(11) 0.4337(7) 0.7827(4) 0.0915(18) Uani 1 1 d . . . . .
H13A H 0.5616 0.5342 0.7864 0.110 Uiso 1 1 calc R U . . .
H13B H 0.6436 0.3791 0.7525 0.110 Uiso 1 1 calc R U . . .
C14 C 0.5080(12) 0.3514(8) 0.8698(4) 0.101(2) Uani 1 1 d . . . . .
H14A H 0.3866 0.4074 0.9007 0.121 Uiso 1 1 calc R U . . .
H14B H 0.4616 0.2516 0.8664 0.121 Uiso 1 1 calc R U . . .
C15 C 0.7394(13) 0.3337(8) 0.9156(4) 0.111(2) Uani 1 1 d . . . . .
H15A H 0.7811 0.4338 0.9214 0.133 Uiso 1 1 calc R U . . .
H15B H 0.8623 0.2830 0.8829 0.133 Uiso 1 1 calc R U . . .
C16 C 0.7371(13) 0.2453(9) 1.0001(4) 0.115(2) Uani 1 1 d . . . . .
H16A H 0.6902 0.1465 0.9945 0.138 Uiso 1 1 calc R U . . .
H16B H 0.6183 0.2979 1.0335 0.138 Uiso 1 1 calc R U . . .
C17 C 0.9766(14) 0.2234(9) 1.0449(4) 0.120(2) Uani 1 1 d . . . . .
H17A H 1.0963 0.1747 1.0103 0.144 Uiso 1 1 calc R U . . .
H17B H 1.0201 0.3224 1.0522 0.144 Uiso 1 1 calc R U . . .
C18 C 0.9802(14) 0.1309(11) 1.1273(4) 0.140(3) Uani 1 1 d . . . . .
H18A H 0.9368 0.0319 1.1200 0.168 Uiso 1 1 calc R U . . .
H18B H 0.8604 0.1795 1.1619 0.168 Uiso 1 1 calc R U . . .
C19 C 1.2147(15) 0.1097(11) 1.1712(5) 0.159(4) Uani 1 1 d . . . . .
H19A H 1.2032 0.0494 1.2234 0.238 Uiso 1 1 calc R U . . .
H19B H 1.3340 0.0591 1.1382 0.238 Uiso 1 1 calc R U . . .
H19C H 1.2575 0.2069 1.1801 0.238 Uiso 1 1 calc R U . . .

loop_
_atom_site_aniso_label
_atom_site_aniso_U_11
_atom_site_aniso_U_22
_atom_site_aniso_U_33
_atom_site_aniso_U_23
_atom_site_aniso_U_13
_atom_site_aniso_U_12
I 0.0666(2) 0.0503(2) 0.0831(3) -0.00652(16) -0.00659(18) -0.01042(15)
N1 0.057(2) 0.048(2) 0.062(3) -0.0044(19) -0.004(2) -0.0044(19)
N2 0.063(2) 0.050(2) 0.075(3) 0.000(2) 0.012(2) 0.001(2)
C3 0.081(4) 0.062(3) 0.076(4) 0.002(3) 0.003(3) 0.002(3)
C4 0.084(4) 0.061(3) 0.072(4) 0.004(3) -0.009(3) -0.020(3)
C5 0.054(3) 0.091(4) 0.067(3) 0.001(3) -0.003(3) -0.020(3)
C6 0.055(3) 0.077(4) 0.063(3) -0.014(3) -0.001(3) -0.003(3)
C11 0.091(4) 0.055(3) 0.078(4) 0.004(3) -0.014(3) -0.017(3)
C12 0.091(4) 0.070(4) 0.094(5) 0.004(3) -0.008(4) -0.023(3)
C13 0.101(5) 0.082(4) 0.090(5) 0.003(3) -0.014(4) -0.020(3)
C14 0.113(5) 0.097(5) 0.085(5) 0.015(4) -0.009(4) -0.009(4)
C15 0.122(6) 0.115(5) 0.089(5) 0.015(4) -0.018(4) -0.017(4)
C16 0.126(6) 0.132(6) 0.080(5) 0.006(4) -0.015(4) -0.002(5)
C17 0.127(6) 0.147(7) 0.087(5) -0.003(5) -0.021(5) -0.023(5)
C18 0.124(7) 0.213(10) 0.076(5) 0.006(6) -0.017(5) -0.008(6)
C19 0.134(7) 0.227(11) 0.113(7) -0.011(7) -0.035(6) -0.017(7)

loop_
_atom_type_symbol
_atom_type_description
_atom_type_scat_dispersion_real
_atom_type_scat_dispersion_imag
_atom_type_scat_source
C C 0.0033 0.0016 'International Tables Vol C Tables 4.2.6.8 and 6.1.1.4'
H H 0.0000 0.0000 'International Tables Vol C Tables 4.2.6.8 and 6.1.1.4'
N N 0.0061 0.0033 'International Tables Vol C Tables 4.2.6.8 and 6.1.1.4'
I I -0.4742 1.8119 'International Tables Vol C Tables 4.2.6.8 and 6.1.1.4'

loop_
_geom_angle_atom_site_label_1
_geom_angle_atom_site_label_2
_geom_angle_atom_site_label_3
_geom_angle
_geom_angle_site_symmetry_1
_geom_angle_site_symmetry_3
C6 N1 N2 124.6(4) . .
C6 N1 C11 121.3(4) . .
N2 N1 C11 114.0(4) . .
C3 N2 N1 115.9(4) . .
N2 C3 C4 123.8(5) . .
N2 C3 H3 118.1 . .
C4 C3 H3 118.1 . .
C5 C4 C3 118.1(5) . .
C5 C4 H4 120.9 . .
C3 C4 H4 120.9 . .
C4 C5 C6 117.9(5) . .
C4 C5 H5 121.1 . .
C6 C5 H5 121.1 . .
N1 C6 C5 119.7(5) . .
N1 C6 H6 120.1 . .
C5 C6 H6 120.1 . .
N1 C11 C12 112.2(4) . .
N1 C11 H11A 109.2 . .
C12 C11 H11A 109.2 . .
N1 C11 H11B 109.2 . .
C12 C11 H11B 109.2 . .
H11A C11 H11B 107.9 . .
C11 C12 C13 113.4(5) . .
C11 C12 H12A 108.9 . .
C13 C12 H12A 108.9 . .
C11 C12 H12B 108.9 . .
C13 C12 H12B 108.9 . .
H12A C12 H12B 107.7 . .
C12 C13 C14 113.9(5) . .
C12 C13 H13A 108.8 . .
C14 C13 H13A 108.8 . .
C12 C13 H13B 108.8 . .
C14 C13 H13B 108.8 . .
H13A C13 H13B 107.7 . .
C15 C14 C13 113.0(5) . .
C15 C14 H14A 109.0 . .
C13 C14 H14A 109.0 . .
C15 C14 H14B 109.0 . .
C13 C14 H14B 109.0 . .
H14A C14 H14B 107.8 . .
C14 C15 C16 114.1(6) . .
C14 C15 H15A 108.7 . .
C16 C15 H15A 108.7 . .
C14 C15 H15B 108.7 . .
C16 C15 H15B 108.7 . .
H15A C15 H15B 107.6 . .
C15 C16 C17 113.6(6) . .
C15 C16 H16A 108.9 . .
C17 C16 H16A 108.9 . .
C15 C16 H16B 108.9 . .
C17 C16 H16B 108.9 . .
H16A C16 H16B 107.7 . .
C18 C17 C16 114.3(7) . .
C18 C17 H17A 108.7 . .
C16 C17 H17A 108.7 . .
C18 C17 H17B 108.7 . .
C16 C17 H17B 108.7 . .
H17A C17 H17B 107.6 . .
C17 C18 C19 114.3(7) . .
C17 C18 H18A 108.7 . .
C19 C18 H18A 108.7 . .
C17 C18 H18B 108.7 . .
C19 C18 H18B 108.7 . .
H18A C18 H18B 107.6 . .
C18 C19 H19A 109.5 . .
C18 C19 H19B 109.5 . .
H19A C19 H19B 109.5 . .
C18 C19 H19C 109.5 . .
H19A C19 H19C 109.5 . .
H19B C19 H19C 109.5 . .

loop_
_geom_bond_atom_site_label_1
_geom_bond_atom_site_label_2
_geom_bond_distance
_geom_bond_site_symmetry_2
N1 C6 1.302(6) .
N1 N2 1.329(5) .
N1 C11 1.472(6) .
N2 C3 1.300(6) .
C3 C4 1.388(7) .
C3 H3 0.9300 .
C4 C5 1.336(7) .
C4 H4 0.9300 .
C5 C6 1.381(7) .
C5 H5 0.9300 .
C6 H6 0.9300 .
C11 C12 1.498(7) .
C11 H11A 0.9700 .
C11 H11B 0.9700 .
C12 C13 1.499(8) .
C12 H12A 0.9700 .
C12 H12B 0.9700 .
C13 C14 1.527(8) .
C13 H13A 0.9700 .
C13 H13B 0.9700 .
C14 C15 1.495(8) .
C14 H14A 0.9700 .
C14 H14B 0.9700 .
C15 C16 1.507(9) .
C15 H15A 0.9700 .
C15 H15B 0.9700 .
C16 C17 1.526(9) .
C16 H16A 0.9700 .
C16 H16B 0.9700 .
C17 C18 1.492(9) .
C17 H17A 0.9700 .
C17 H17B 0.9700 .
C18 C19 1.494(10) .
C18 H18A 0.9700 .
C18 H18B 0.9700 .
C19 H19A 0.9600 .
C19 H19B 0.9600 .
C19 H19C 0.9600 .

loop_
_geom_hbond_atom_site_label_D
_geom_hbond_atom_site_label_H
_geom_hbond_atom_site_label_A
_geom_hbond_distance_DH
_geom_hbond_distance_HA
_geom_hbond_distance_DA
_geom_hbond_angle_DHA
_geom_hbond_site_symmetry_A
C3 H3 I 0.93 3.12 3.726(5) 124.5 2_576
C4 H4 I 0.93 3.07 3.857(5) 143.2 2_676
C5 H5 I 0.93 3.14 3.879(6) 138.1 1_655
C6 H6 I 0.93 3.31 4.153(5) 151.5 2_666
C11 H11A I 0.97 3.03 3.974(6) 165.0 2_666
C11 H11B I 0.97 3.08 3.803(5) 132.8 2_566

loop_
_geom_torsion_atom_site_label_1
_geom_torsion_atom_site_label_2
_geom_torsion_atom_site_label_3
_geom_torsion_atom_site_label_4
_geom_torsion
_geom_torsion_site_symmetry_1
_geom_torsion_site_symmetry_2
_geom_torsion_site_symmetry_3
_geom_torsion_site_symmetry_4
C6 N1 N2 C3 -1.1(7) . . . .
C11 N1 N2 C3 -177.4(4) . . . .
N1 N2 C3 C4 -0.1(8) . . . .
N2 C3 C4 C5 0.1(8) . . . .
C3 C4 C5 C6 1.0(8) . . . .
N2 N1 C6 C5 2.2(7) . . . .
C11 N1 C6 C5 178.3(4) . . . .
C4 C5 C6 N1 -2.1(7) . . . .
C6 N1 C11 C12 122.2(5) . . . .
N2 N1 C11 C12 -61.4(6) . . . .
N1 C11 C12 C13 -62.3(6) . . . .
C11 C12 C13 C14 -172.1(5) . . . .
C12 C13 C14 C15 178.5(6) . . . .
C13 C14 C15 C16 -176.8(6) . . . .
C14 C15 C16 C17 178.0(6) . . . .
C15 C16 C17 C18 -177.7(7) . . . .
C16 C17 C18 C19 -179.9(8) . . . .
